data_7220054
loop_
_publ_author_name
'Zhang, Yingjie'
'Karatchevtseva, Inna'
'Price, Jason R.'
'aharonovich, igor'
'Kadi, Fatima'
'Lumpkin, Gregory R.'
'Li, Feng'

_publ_section_title
;
 Uranium(VI) complexes with isonicotinic acid: from monomer to 2D polymer
 with unique U-N bonding
;
_journal_name_full 'RSC Adv.'
_journal_paper_doi 10.1039/C5RA01272D
_journal_year 2015
_chemical_formula_moiety 'C12 H10 N4 O12 U'
_chemical_formula_sum 'C12 H10 N4 O12 U'
_chemical_formula_weight 640.27
_space_group_crystal_system monoclinic
_space_group_IT_number 15
_space_group_name_Hall '-C 2yc'
_space_group_name_H-M_alt 'C 1 2/c 1'
_symmetry_space_group_name_Hall '-C 2yc'
_symmetry_space_group_name_H-M 'C 1 2/c 1'
_atom_sites_solution_hydrogens mixed
_atom_sites_solution_primary direct
_audit_creation_date 2015-03-03
_audit_creation_method
;
 ?
;
_audit_update_record
;
2015-03-06 deposited with the CCDC.
2015-04-02 downloaded from the CCDC.
;
_cell_angle_alpha 90
_cell_angle_beta 116.31(3)
_cell_angle_gamma 90
_cell_formula_units_Z 4
_cell_length_a 14.539(3)
_cell_length_b 9.1699(18)
_cell_length_c 13.700(3)
_cell_measurement_temperature 100(2)
_cell_volume 1637.3(7)
_computing_cell_refinement 'XDS (Kabsch, 1993)'
_computing_data_collection 'BLU-ICE (McPhillips et al., 2002)'
_computing_data_reduction 'XDS (Kabsch, 1993)'
_computing_structure_refinement 'SHELXL-2014 (Sheldrick, 2014)'
_computing_structure_solution
;
SHELXS97 (Sheldrick, 2008)
;
_diffrn_ambient_temperature 100(2)
_diffrn_measured_fraction_theta_full 0.993
_diffrn_measured_fraction_theta_max 0.993
_diffrn_measurement_device_type '3-BM1 Australian Synchrotron'
_diffrn_measurement_method 'Phi Scan'
_diffrn_radiation_type Synchrotron
_diffrn_radiation_wavelength 0.7293
_diffrn_reflns_av_R_equivalents 0.0223
_diffrn_reflns_av_unetI/netI 0.0113
_diffrn_reflns_Laue_measured_fraction_full 0.993
_diffrn_reflns_Laue_measured_fraction_max 0.993
_diffrn_reflns_limit_h_max 18
_diffrn_reflns_limit_h_min -18
_diffrn_reflns_limit_k_max 11
_diffrn_reflns_limit_k_min -11
_diffrn_reflns_limit_l_max 17
_diffrn_reflns_limit_l_min -17
_diffrn_reflns_number 12644
_diffrn_reflns_point_group_measured_fraction_full 0.993
_diffrn_reflns_point_group_measured_fraction_max 0.993
_diffrn_reflns_theta_full 25.950
_diffrn_reflns_theta_max 28.278
_diffrn_reflns_theta_min 2.787
_diffrn_source 'Synchrotron BM'
_diffrn_standards_number 0
_exptl_absorpt_coefficient_mu 4.648
_exptl_absorpt_correction_type none
_exptl_crystal_colour yellow
_exptl_crystal_density_diffrn 2.597
_exptl_crystal_description block
_exptl_crystal_F_000 1192
_exptl_crystal_size_max 0.07
_exptl_crystal_size_mid 0.04
_exptl_crystal_size_min 0.03
_refine_diff_density_max 0.566
_refine_diff_density_min -1.485
_refine_diff_density_rms 0.148
_refine_ls_extinction_method none
_refine_ls_goodness_of_fit_ref 1.054
_refine_ls_hydrogen_treatment mixed
_refine_ls_matrix_type full
_refine_ls_number_parameters 137
_refine_ls_number_reflns 1864
_refine_ls_number_restraints 0
_refine_ls_restrained_S_all 1.054
_refine_ls_R_factor_all 0.0223
_refine_ls_R_factor_gt 0.0200
_refine_ls_shift/su_max 0.000
_refine_ls_shift/su_mean 0.000
_refine_ls_structure_factor_coef Fsqd
_refine_ls_weighting_details 'w=1/[\s^2^(Fo^2^)+(0.0380P)^2^+5.2230P] where P=(Fo^2^+2Fc^2^)/3'
_refine_ls_weighting_scheme calc
_refine_ls_wR_factor_gt 0.0552
_refine_ls_wR_factor_ref 0.0573
_reflns_Friedel_coverage 0.000
_reflns_number_gt 1648
_reflns_number_total 1864
_reflns_threshold_expression 'I > 2\s(I)'
_cod_data_source_file c5ra01272d2.cif
_cod_data_source_block c2byc
_cod_database_code 7220054
_shelxl_version_number 2013-3
_shelx_space_group_comment
;
The symmetry employed for this shelxl refinement is uniquely defined
by the following loop, which should always be used as a source of
symmetry information in preference to the above space-group names.
They are only intended as comments.
;
_refinement_description
;
1. Fixed Uiso
 At 1.2 times of:
  All C(H) groups
2.a Aromatic/amide H refined with riding coordinates:
 C3(H3), C4(H4), C5(H5), C6(H6)
;
_olex2_submission_special_instructions 'No special instructions were received'

loop_
_space_group_symop_operation_xyz
'x, y, z'
'-x, y, -z+1/2'
'x+1/2, y+1/2, z'
'-x+1/2, y+1/2, -z+1/2'
'-x, -y, -z'
'x, -y, z-1/2'
'-x+1/2, -y+1/2, -z'
'x+1/2, -y+1/2, z-1/2'

loop_
_atom_site_label
_atom_site_type_symbol
_atom_site_fract_x
_atom_site_fract_y
_atom_site_fract_z
_atom_site_U_iso_or_equiv
_atom_site_adp_type
_atom_site_occupancy
_atom_site_site_symmetry_order
_atom_site_calc_flag
_atom_site_refinement_flags_posn
_atom_site_refinement_flags_adp
_atom_site_refinement_flags_occupancy
U1 U -0.2500 0.2500 0.0000 0.00939(8) Uani 1 2 d S T P
O1 O -0.14751(13) 0.16957(19) -0.01676(14) 0.0104(3) Uani 1 1 d . . .
O2 O -0.4477(2) 0.24641(17) -0.3350(2) 0.0153(5) Uani 1 1 d . . .
O3 O -0.33703(16) 0.3607(2) -0.19069(17) 0.0147(4) Uani 1 1 d . . .
O4 O -0.36009(16) 0.1301(2) -0.18257(16) 0.0135(4) Uani 1 1 d . . .
O5 O -0.23704(13) 0.67189(19) -0.11961(14) 0.0126(4) Uani 1 1 d . . .
O6 O -0.18340(14) 0.47355(19) -0.01411(14) 0.0137(4) Uani 1 1 d . . .
N1 N -0.3839(3) 0.2450(2) -0.2401(3) 0.0123(6) Uani 1 1 d . . .
N2 N 0.0840(2) 0.8274(3) 0.1957(2) 0.0117(5) Uani 1 1 d . . .
C1 C -0.17580(18) 0.6056(3) -0.03879(18) 0.0072(4) Uani 1 1 d . . .
C2 C -0.0812(2) 0.6846(3) 0.0424(2) 0.0098(5) Uani 1 1 d . . .
C3 C -0.0775(2) 0.8372(3) 0.0440(2) 0.0116(5) Uani 1 1 d . . .
H3 H -0.1311 0.8911 -0.0078 0.014 Uiso 1 1 calc R . .
C4 C 0.0066(2) 0.9067(3) 0.1231(2) 0.0132(5) Uani 1 1 d . . .
H4 H 0.0095 1.0080 0.1261 0.016 Uiso 1 1 calc R . .
C5 C 0.0849(2) 0.6809(4) 0.1941(2) 0.0144(6) Uani 1 1 d . . .
H5 H 0.1416 0.6301 0.2441 0.017 Uiso 1 1 calc R . .
C6 C 0.0016(2) 0.6062(3) 0.1182(2) 0.0128(5) Uani 1 1 d . . .
H6 H 0.0007 0.5048 0.1177 0.015 Uiso 1 1 calc R . .
H2 H 0.126(3) 0.863(4) 0.237(3) 0.012(9) Uiso 1 1 d . . .

loop_
_atom_site_aniso_label
_atom_site_aniso_U_11
_atom_site_aniso_U_22
_atom_site_aniso_U_33
_atom_site_aniso_U_23
_atom_site_aniso_U_13
_atom_site_aniso_U_12
U1 0.00906(11) 0.00837(11) 0.00861(11) 0.00030(4) 0.00198(8) -0.00038(4)
O1 0.0082(8) 0.0118(8) 0.0095(8) 0.0006(7) 0.0024(7) 0.0017(7)
O2 0.0140(13) 0.0162(13) 0.0098(12) -0.0006(6) -0.0002(10) -0.0011(6)
O3 0.0172(10) 0.0106(9) 0.0122(9) -0.0021(7) 0.0027(8) -0.0046(8)
O4 0.0167(10) 0.0094(9) 0.0116(9) 0.0015(7) 0.0036(8) -0.0016(7)
O5 0.0084(8) 0.0098(8) 0.0103(8) 0.0028(7) -0.0043(7) -0.0007(7)
O6 0.0155(9) 0.0086(8) 0.0087(8) 0.0029(7) -0.0020(7) -0.0076(7)
N1 0.0129(14) 0.0120(14) 0.0119(14) -0.0006(7) 0.0052(12) -0.0007(7)
N2 0.0104(11) 0.0143(13) 0.0086(11) -0.0031(10) 0.0024(10) -0.0042(10)
C1 0.0076(11) 0.0061(10) 0.0060(10) -0.0002(8) 0.0013(9) -0.0012(8)
C2 0.0105(13) 0.0083(14) 0.0096(12) 0.0002(9) 0.0036(10) -0.0014(10)
C3 0.0096(12) 0.0096(14) 0.0129(12) 0.0009(10) 0.0027(10) -0.0003(10)
C4 0.0151(14) 0.0105(13) 0.0144(13) -0.0018(11) 0.0069(11) -0.0013(11)
C5 0.0137(14) 0.0154(15) 0.0125(13) 0.0028(11) 0.0043(11) 0.0007(12)
C6 0.0119(13) 0.0114(13) 0.0125(13) 0.0011(11) 0.0031(11) 0.0001(11)

loop_
_atom_type_symbol
_atom_type_description
_atom_type_scat_dispersion_real
_atom_type_scat_dispersion_imag
_atom_type_scat_source
C C 0.0030 0.0020 'International Tables Vol C Tables 4.2.6.8 and 6.1.1.4'
H H 0.0000 0.0000 'International Tables Vol C Tables 4.2.6.8 and 6.1.1.4'
N N 0.0070 0.0040 'International Tables Vol C Tables 4.2.6.8 and 6.1.1.4'
O O 0.0120 0.0060 'International Tables Vol C Tables 4.2.6.8 and 6.1.1.4'
U U -10.8300 4.1630 'International Tables Vol C Tables 4.2.6.8 and 6.1.1.4'

loop_
_geom_angle_atom_site_label_1
_geom_angle_atom_site_label_2
_geom_angle_atom_site_label_3
_geom_angle
_geom_angle_site_symmetry_1
_geom_angle_site_symmetry_3
O1 U1 O1 180.0 . 7_455
O1 U1 O3 95.56(8) 7_455 7_455
O1 U1 O3 84.44(8) 7_455 .
O1 U1 O3 84.44(8) . 7_455
O1 U1 O3 95.56(8) . .
O1 U1 O4 83.75(8) . .
O1 U1 O4 96.24(8) . 7_455
O1 U1 O4 96.25(8) 7_455 .
O1 U1 O4 83.76(8) 7_455 7_455
O1 U1 O6 92.83(8) . 7_455
O1 U1 O6 92.83(8) 7_455 .
O1 U1 O6 87.17(8) 7_455 7_455
O1 U1 O6 87.17(8) . .
O1 U1 N1 88.51(8) 7_455 .
O1 U1 N1 91.49(8) 7_455 7_455
O1 U1 N1 88.51(8) . 7_455
O1 U1 N1 91.49(8) . .
O3 U1 O3 180.0 7_455 .
O3 U1 N1 25.17(6) . .
O3 U1 N1 25.17(6) 7_455 7_455
O3 U1 N1 154.83(6) . 7_455
O3 U1 N1 154.83(6) 7_455 .
O4 U1 O3 130.10(8) . 7_455
O4 U1 O3 49.90(8) 7_455 7_455
O4 U1 O3 49.90(8) . .
O4 U1 O3 130.10(8) 7_455 .
O4 U1 O4 180.00(7) . 7_455
O4 U1 N1 24.87(6) . .
O4 U1 N1 155.13(6) 7_455 .
O4 U1 N1 24.87(6) 7_455 7_455
O4 U1 N1 155.13(6) . 7_455
O6 U1 O3 113.70(6) 7_455 .
O6 U1 O3 66.30(6) 7_455 7_455
O6 U1 O3 113.70(7) . 7_455
O6 U1 O3 66.30(6) . .
O6 U1 O4 113.90(6) . .
O6 U1 O4 66.10(6) . 7_455
O6 U1 O4 66.10(6) 7_455 .
O6 U1 O4 113.90(6) 7_455 7_455
O6 U1 O6 180.0 7_455 .
O6 U1 N1 90.81(6) . .
O6 U1 N1 89.19(6) . 7_455
O6 U1 N1 89.19(6) 7_455 .
O6 U1 N1 90.81(6) 7_455 7_455
N1 U1 N1 180.0 . 7_455
N1 O3 U1 96.75(17) . .
N1 O4 U1 97.55(17) . .
C1 O6 U1 162.38(17) . .
O2 N1 U1 172.5(2) . .
O2 N1 O3 122.1(2) . .
O2 N1 O4 122.8(2) . .
O3 N1 U1 58.08(16) . .
O4 N1 U1 57.58(15) . .
O4 N1 O3 115.2(3) . .
C4 N2 C5 122.9(2) . .
C4 N2 H2 120(3) . .
C5 N2 H2 118(3) . .
O5 C1 O6 126.5(2) . .
O5 C1 C2 118.9(2) . .
O6 C1 C2 114.6(2) . .
C3 C2 C1 120.3(2) . .
C6 C2 C1 120.3(3) . .
C6 C2 C3 119.4(2) . .
C2 C3 H3 120.4 . .
C4 C3 C2 119.2(2) . .
C4 C3 H3 120.4 . .
N2 C4 C3 119.6(3) . .
N2 C4 H4 120.2 . .
C3 C4 H4 120.2 . .
N2 C5 H5 120.1 . .
N2 C5 C6 119.8(3) . .
C6 C5 H5 120.1 . .
C2 C6 H6 120.5 . .
C5 C6 C2 119.1(3) . .
C5 C6 H6 120.5 . .

loop_
_geom_bond_atom_site_label_1
_geom_bond_atom_site_label_2
_geom_bond_distance
_geom_bond_site_symmetry_2
U1 O1 1.7665(17) .
U1 O1 1.7665(17) 7_455
U1 O3 2.555(2) .
U1 O3 2.555(2) 7_455
U1 O4 2.545(2) .
U1 O4 2.545(2) 7_455
U1 O6 2.3115(17) .
U1 O6 2.3115(17) 7_455
U1 N1 2.989(3) 7_455
U1 N1 2.989(3) .
O2 N1 1.218(4) .
O3 N1 1.280(3) .
O4 N1 1.268(3) .
O5 C1 1.231(3) .
O6 C1 1.275(3) .
N2 C4 1.339(4) .
N2 C5 1.343(5) .
N2 H2 0.71(3) .
C1 C2 1.516(4) .
C2 C3 1.400(5) .
C2 C6 1.392(4) .
C3 H3 0.9300 .
C3 C4 1.379(4) .
C4 H4 0.9300 .
C5 H5 0.9300 .
C5 C6 1.380(4) .
C6 H6 0.9300 .

loop_
_geom_torsion_atom_site_label_1
_geom_torsion_atom_site_label_2
_geom_torsion_atom_site_label_3
_geom_torsion_atom_site_label_4
_geom_torsion
U1 O3 N1 O2 171.2(3)
U1 O3 N1 O4 -7.8(3)
U1 O4 N1 O2 -171.1(3)
U1 O4 N1 O3 7.9(3)
U1 O6 C1 O5 -27.4(7)
U1 O6 C1 C2 152.1(5)
O5 C1 C2 C3 18.5(3)
O5 C1 C2 C6 -163.5(3)
O6 C1 C2 C3 -161.0(2)
O6 C1 C2 C6 17.0(4)
N2 C5 C6 C2 1.7(4)
C1 C2 C3 C4 175.7(3)
C1 C2 C6 C5 -177.2(3)
C2 C3 C4 N2 1.3(4)
C3 C2 C6 C5 0.8(4)
C4 N2 C5 C6 -2.9(3)
C5 N2 C4 C3 1.4(4)
C6 C2 C3 C4 -2.3(3)
